data_2208906
loop_
_publ_author_name
'Poto\<c\<n\'ak, Ivan'
'Bur\<c\'ak, Milan'
'Du\<sek, Michal'
'Fejfarov\'a, Karla'

_publ_section_title
;
 Chlorobis(1,10-phenanthroline-\k^2^<i>N</i>,<i>N</i>')copper(II)
 dicyanamide
;
_journal_coeditor_code HK2021
_journal_issue 5
_journal_name_full 'Acta Crystallographica Section E'
_journal_page_first m1009
_journal_page_last m1011
_journal_paper_doi 10.1107/S1600536806012232
_journal_volume 62
_journal_year 2006
_chemical_formula_iupac '[Cu Cl (C12 H8 N2)2] (C2 N3)'
_chemical_formula_moiety 'C24 H16 Cl Cu N4 + , C2 N3 -'
_chemical_formula_sum 'C26 H16 Cl Cu N7'
_chemical_formula_weight 525.5
_chemical_name_systematic
;
Chlorobis(1,10-phenanthroline-\k^2^N,N')copper(II) dicyanamide
;
_space_group_IT_number 15
_symmetry_cell_setting monoclinic
_symmetry_space_group_name_Hall '-C 2yc'
_symmetry_space_group_name_H-M 'C 1 2/c 1'
_cell_angle_alpha 90
_cell_angle_beta 114.481(5)
_cell_angle_gamma 90
_cell_formula_units_Z 4
_cell_length_a 14.9595(8)
_cell_length_b 10.6537(5)
_cell_length_c 14.7190(8)
_cell_measurement_reflns_used 18086
_cell_measurement_temperature 120
_cell_measurement_theta_max 26.37
_cell_measurement_theta_min 3.18
_cell_volume 2134.9(2)
_computing_cell_refinement 'Crysalis RED (Oxford Diffraction, 2004)'
_computing_data_collection 'Crysalis CCD (Oxford Diffraction, 2004)'
_computing_data_reduction 'Crysalis RED'
_computing_molecular_graphics 'DIAMOND (Brandenburg, 2000)'
_computing_publication_material JANA2000
_computing_structure_refinement 'JANA2000 (Pet\<r\'i\<cek & Du\<sek, 2000)'
_computing_structure_solution 'SIR97 (Altomare <i>et al.</i>,  1999)'
_diffrn_ambient_temperature 120
_diffrn_detector_area_resol_mean 8.3438
_diffrn_measured_fraction_theta_full 1.00
_diffrn_measured_fraction_theta_max 1.00
_diffrn_measurement_device_type 'Oxford Model? CCD area-detector'
_diffrn_measurement_method \w
_diffrn_radiation_monochromator graphite
_diffrn_radiation_type 'Mo K\a'
_diffrn_radiation_wavelength 0.71069
_diffrn_reflns_av_R_equivalents 0.0247
_diffrn_reflns_av_sigmaI/netI 0.0174
_diffrn_reflns_limit_h_max 18
_diffrn_reflns_limit_h_min -18
_diffrn_reflns_limit_k_max 13
_diffrn_reflns_limit_k_min -13
_diffrn_reflns_limit_l_max 18
_diffrn_reflns_limit_l_min -18
_diffrn_reflns_number 18086
_diffrn_reflns_theta_full 26.37
_diffrn_reflns_theta_max 26.37
_diffrn_reflns_theta_min 3.18
_exptl_absorpt_coefficient_mu 1.181
_exptl_absorpt_correction_T_max 0.8626
_exptl_absorpt_correction_T_min 0.7454
_exptl_absorpt_correction_type numerical
_exptl_absorpt_process_details '(Crysalis RED; Oxford Diffraction, 2004)'
_exptl_crystal_colour green
_exptl_crystal_density_diffrn 1.63427
_exptl_crystal_density_method 'not measured'
_exptl_crystal_description needle
_exptl_crystal_F_000 1068
_exptl_crystal_size_max 0.599
_exptl_crystal_size_mid 0.154
_exptl_crystal_size_min 0.125
_refine_diff_density_max 0.25
_refine_diff_density_min -0.15
_refine_ls_extinction_method none
_refine_ls_goodness_of_fit_ref 1.25
_refine_ls_hydrogen_treatment constr
_refine_ls_number_constraints 32
_refine_ls_number_parameters 160
_refine_ls_number_reflns 2179
_refine_ls_number_restraints 0
_refine_ls_R_factor_all 0.0305
_refine_ls_R_factor_gt 0.0245
_refine_ls_shift/su_max 0.0072
_refine_ls_shift/su_mean 0.0007
_refine_ls_structure_factor_coef Fsqd
_refine_ls_weighting_details 'w = 1/[\s^2^(I)+0.0016I^2^]'
_refine_ls_weighting_scheme sigma
_refine_ls_wR_factor_gt 0.0685
_refine_ls_wR_factor_ref 0.0709
_reflns_number_gt 1844
_reflns_number_total 2179
_reflns_threshold_expression I>3\s(I)
_cod_data_source_file hk2021.cif
_cod_data_source_block I
_cod_original_sg_symbol_H-M 'C 2/c'
_cod_database_code 2208906
_cod_database_fobs_code 2208906

loop_
_symmetry_equiv_pos_site_id
_symmetry_equiv_pos_as_xyz
1 x,y,z
2 -x,y,1/2-z
3 -x,-y,-z
4 x,-y,1/2+z
5 1/2+x,1/2+y,z
6 1/2-x,1/2+y,1/2-z
7 1/2-x,1/2-y,-z
8 1/2+x,1/2-y,1/2+z

loop_
_atom_site_type_symbol
_atom_site_label
_atom_site_fract_x
_atom_site_fract_y
_atom_site_fract_z
_atom_site_U_iso_or_equiv
_atom_site_adp_type
_atom_site_calc_flag
_atom_site_occupancy
Cu Cu1 0.5 0.77088(3) 0.25 0.01304(12) Uani d 1
Cl Cl1 0.5 0.54677(5) 0.25 0.0143(2) Uani d 1
N N1 0.56169(13) 0.80727(18) 0.91243(13) 0.0278(7) Uani d 1
N N3 0.5 0.9164(2) 0.75 0.0421(12) Uani d 1
N N10 0.62372(11) 0.77870(13) 0.22962(11) 0.0128(5) Uani d 1
N N20 0.59240(11) 0.84886(13) 0.38841(11) 0.0130(5) Uani d 1
C C1 0.53232(14) 0.85341(18) 0.83487(15) 0.0218(7) Uani d 1
C C11 0.70049(13) 0.83397(15) 0.30659(13) 0.0128(6) Uani d 1
C C12 0.63943(13) 0.73385(16) 0.15291(14) 0.0156(7) Uani d 1
C C13 0.73030(13) 0.74502(16) 0.14679(14) 0.0167(7) Uani d 1
C C14 0.80671(13) 0.80351(17) 0.22230(14) 0.0170(7) Uani d 1
C C15 0.79386(13) 0.84887(16) 0.30630(13) 0.0141(6) Uani d 1
C C16 0.87112(13) 0.90358(17) 0.39203(14) 0.0182(7) Uani d 1
C C21 0.68385(12) 0.87023(16) 0.39221(13) 0.0126(6) Uani d 1
C C22 0.57721(13) 0.87814(16) 0.46904(13) 0.0163(7) Uani d 1
C C23 0.65121(13) 0.92588(17) 0.55679(13) 0.0176(7) Uani d 1
C C24 0.74359(13) 0.94604(16) 0.56134(13) 0.0177(7) Uani d 1
C C25 0.76186(13) 0.91947(16) 0.47652(13) 0.0151(6) Uani d 1
C C26 0.85585(13) 0.93701(16) 0.47337(14) 0.0185(7) Uani d 1
H H12 0.584597 0.692985 0.101408 0.0187 Uiso d 1
H H13 0.740214 0.71257 0.090811 0.0201 Uiso d 1
H H14 0.867974 0.812519 0.216488 0.0204 Uiso d 1
H H16 0.935601 0.918403 0.395085 0.0219 Uiso d 1
H H22 0.511814 0.864591 0.463825 0.0196 Uiso d 1
H H23 0.638542 0.944887 0.614124 0.0211 Uiso d 1
H H24 0.793913 0.977783 0.622024 0.0213 Uiso d 1
H H26 0.910921 0.97268 0.528066 0.0222 Uiso d 1

loop_
_atom_site_aniso_label
_atom_site_aniso_U_11
_atom_site_aniso_U_22
_atom_site_aniso_U_33
_atom_site_aniso_U_12
_atom_site_aniso_U_13
_atom_site_aniso_U_23
_atom_site_aniso_type_symbol
Cu1 0.00955(17) 0.01807(18) 0.01223(18) 0 0.00525(13) 0 Cu
Cl1 0.0126(3) 0.0152(3) 0.0148(3) 0 0.0053(2) 0 Cl
N1 0.0277(10) 0.0394(10) 0.0184(9) -0.0014(8) 0.0116(8) -0.0039(8) N
N3 0.063(2) 0.0221(13) 0.0210(14) 0 -0.0030(14) 0 N
N10 0.0116(7) 0.0134(7) 0.0125(7) 0.0006(6) 0.0042(6) 0.0010(6) N
N20 0.0134(7) 0.0122(7) 0.0127(8) 0.0007(6) 0.0048(6) 0.0025(6) N
C1 0.0196(10) 0.0219(10) 0.0232(11) -0.0020(8) 0.0081(9) -0.0105(8) C
C11 0.0128(9) 0.0103(8) 0.0143(9) 0.0012(7) 0.0046(7) 0.0037(7) C
C12 0.0166(9) 0.0146(9) 0.0162(9) 0.0006(7) 0.0076(8) 0.0002(7) C
C13 0.0191(10) 0.0176(9) 0.0170(9) 0.0026(7) 0.0111(8) 0.0016(7) C
C14 0.0144(9) 0.0170(9) 0.0234(10) 0.0020(7) 0.0116(8) 0.0052(7) C
C15 0.0122(9) 0.0124(8) 0.0170(9) 0.0006(7) 0.0053(7) 0.0043(7) C
C16 0.0113(9) 0.0177(9) 0.0237(10) -0.0016(7) 0.0054(8) 0.0043(8) C
C21 0.0116(9) 0.0116(8) 0.0135(9) 0.0015(6) 0.0040(7) 0.0035(7) C
C22 0.0169(10) 0.0165(9) 0.0170(10) 0.0019(7) 0.0085(8) 0.0012(7) C
C23 0.0232(10) 0.0165(9) 0.0136(9) 0.0034(8) 0.0081(8) 0.0000(7) C
C24 0.0196(9) 0.0144(9) 0.0136(9) 0.0016(7) 0.0013(8) 0.0001(7) C
C25 0.0152(9) 0.0119(8) 0.0158(9) 0.0013(7) 0.0040(7) 0.0031(7) C
C26 0.0130(9) 0.0175(9) 0.0186(10) -0.0024(7) 0.0003(8) 0.0010(7) C

loop_
_atom_type_symbol
_atom_type_scat_dispersion_real
_atom_type_scat_dispersion_imag
_atom_type_scat_source
Cu 0.320 1.265 'International Tables Vol C Tables  4.2.6.8 and 6.1.1.1'
C 0.003 0.002 'International Tables Vol C Tables  4.2.6.8 and 6.1.1.1'
H 0.000 0.000 'International Tables Vol C Tables  4.2.6.8 and 6.1.1.1'
N 0.006 0.003 'International Tables Vol C Tables  4.2.6.8 and 6.1.1.1'
Cl 0.148 0.159 'International Tables Vol C Tables  4.2.6.8 and 6.1.1.1'

loop_
_geom_angle_atom_site_label_1
_geom_angle_atom_site_label_2
_geom_angle_atom_site_label_3
_geom_angle_site_symmetry_1
_geom_angle_site_symmetry_3
_geom_angle
_geom_angle_publ_flag
Cl1 Cu1 N10 . . 92.39(4) yes
Cl1 Cu1 N10 . 2_655 92.39(4) ?
Cl1 Cu1 N20 . . 113.28(4) yes
Cl1 Cu1 N20 . 2_655 113.28(4) ?
N10 Cu1 N10 . 2_655 175.22(6) yes
N10 Cu1 N20 . . 81.42(6) yes
N10 Cu1 N20 . 2_655 96.67(6) yes
N10 Cu1 N10 2_655 . 175.22(6) ?
N10 Cu1 N20 2_655 . 96.67(6) ?
N10 Cu1 N20 2_655 2_655 81.42(6) ?
N20 Cu1 N20 . 2_655 133.44(5) yes
N20 Cu1 N20 2_655 . 133.44(5) ?
C1 N3 C1 . 2_656 118.9(2) yes
C1 N3 C1 2_656 . 118.9(2) ?
Cu1 N10 C12 . . 127.74(11) ?
Cu1 N10 C11 . . 113.97(14) ?
C12 N10 C11 . . 118.26(17) ?
Cu1 N20 C22 . . 131.95(13) ?
Cu1 N20 C21 . . 110.55(13) ?
C22 N20 C21 . . 117.50(14) ?
N3 C1 N1 . . 174.8(2) yes
N10 C11 C15 . . 122.67(19) ?
N10 C11 C21 . . 116.84(18) ?
C15 C11 C21 . . 120.38(14) ?
N10 C12 C13 . . 122.61(15) ?
N10 C12 H12 . . 116.0 ?
C13 C12 H12 . . 121.4 ?
C12 C13 C14 . . 119.4(2) ?
C12 C13 H13 . . 121.5 ?
C14 C13 H13 . . 119.1 ?
C13 C14 C15 . . 119.7(2) ?
C13 C14 H14 . . 118.7 ?
C15 C14 H14 . . 121.7 ?
C14 C15 C11 . . 117.33(15) ?
C14 C15 C16 . . 123.81(19) ?
C11 C15 C16 . . 118.80(19) ?
C15 C16 C26 . . 120.94(19) ?
C15 C16 H16 . . 122.4 ?
C26 C16 H16 . . 116.7 ?
N20 C21 C11 . . 117.05(14) ?
N20 C21 C25 . . 123.33(19) ?
C11 C21 C25 . . 119.54(18) ?
N20 C22 C23 . . 122.92(19) ?
N20 C22 H22 . . 115.9 ?
C23 C22 H22 . . 121.2 ?
C24 C23 C22 . . 119.7(2) ?
C24 C23 H23 . . 119.1 ?
C22 C23 H23 . . 121.2 ?
C23 C24 C25 . . 119.02(15) ?
C23 C24 H24 . . 119.1 ?
C25 C24 H24 . . 121.9 ?
C26 C25 C24 . . 123.52(15) ?
C26 C25 C21 . . 119.01(19) ?
C24 C25 C21 . . 117.45(18) ?
C16 C26 C25 . . 121.26(15) ?
C16 C26 H26 . . 116.4 ?
C25 C26 H26 . . 122.4 ?

loop_
_geom_bond_atom_site_label_1
_geom_bond_atom_site_label_2
_geom_bond_site_symmetry_2
_geom_bond_distance
_geom_bond_publ_flag
Cu1 Cl1 . 2.3876(6) yes
Cu1 N10 . 1.9956(18) yes
Cu1 N10 2_655 1.9956(18) ?
Cu1 N20 . 2.1018(13) yes
Cu1 N20 2_655 2.1018(13) ?
N1 C1 . 1.150(3) yes
N3 C1 . 1.321(2) yes
N3 C1 2_656 1.321(2) ?
N10 C12 . 1.334(3) ?
N10 C11 . 1.3677(19) ?
N20 C22 . 1.334(3) ?
N20 C21 . 1.365(3) ?
C11 C15 . 1.408(3) ?
C11 C21 . 1.435(3) ?
C12 C13 . 1.404(3) ?
C12 H12 . 0.960 ?
C13 C14 . 1.370(2) ?
C13 H13 . 0.960 ?
C14 C15 . 1.413(3) ?
C14 H14 . 0.960 ?
C15 C16 . 1.435(2) ?
C16 C26 . 1.356(3) ?
C16 H16 . 0.960 ?
C22 H22 . 0.960 ?
C23 C24 . 1.372(3) ?
C23 C22 . 1.403(2) ?
C23 H23 . 0.960 ?
C24 C25 . 1.413(3) ?
C24 H24 . 0.960 ?
C25 C21 . 1.406(2) ?
C26 C25 . 1.438(3) ?
C26 H26 . 0.960 ?

loop_
_geom_hbond_atom_site_label_D
_geom_hbond_atom_site_label_H
_geom_hbond_atom_site_label_A
_geom_hbond_site_symmetry_A
_geom_hbond_distance_DH
_geom_hbond_distance_HA
_geom_hbond_distance_DA
_geom_hbond_angle_DHA
_geom_hbond_publ_flag
C22 H22 N1 2_656 0.96 2.56 3.307(3) 135 yes
